data_7120717
loop_
_publ_author_name
'Hejmanowska, Joanna'
'Jasi\'nski, Marcin'
'Wojciechowski, Jakub'
'Mlosto\'n, Grzegorz'
'Albrecht, Lukasz'

_publ_section_title
;
 The first organocatalytic, ortho-regioselective inverse-electron-demand
 hetero-Diels-Alder reaction
;
_journal_name_full 'Chem. Commun.'
_journal_paper_doi 10.1039/C7CC06518C
_journal_year 2017
_chemical_absolute_configuration ad
_chemical_formula_moiety 'C27 H23 F3 N4 O4 S'
_chemical_formula_sum 'C27 H23 F3 N4 O4 S'
_chemical_formula_weight 556.55
_chemical_name_systematic
E)-1-(2,4-Dinitrophenyl)-2-(((3S,4R)-3-methyl-4-phenyl-6-(4-(trifluoromethyl)phenyl)-3,4-dihydro-2H-thiopyran-3-yl)methylene)hydrazine
_space_group_crystal_system orthorhombic
_space_group_IT_number 19
_space_group_name_Hall 'P 2ac 2ab'
_space_group_name_H-M_alt 'P 21 21 21'
_symmetry_space_group_name_Hall 'P 2ac 2ab'
_symmetry_space_group_name_H-M 'P 21 21 21'
_atom_sites_solution_hydrogens mixed
_audit_creation_date 2017-07-12
_audit_creation_method
;
Olex2 1.2-ac3
(compiled 2016.08.26 svn.r3337 for Rigaku Oxford Diffraction, GUI svn.r5221)
;
_audit_update_record
;
2017-07-12 deposited with the CCDC.
2017-09-22 downloaded from the CCDC.
;
_cell_angle_alpha 90
_cell_angle_beta 90
_cell_angle_gamma 90
_cell_formula_units_Z 8
_cell_length_a 6.72742(6)
_cell_length_b 18.3659(2)
_cell_length_c 51.8482(5)
_cell_measurement_reflns_used 118483
_cell_measurement_temperature 100.00(10)
_cell_measurement_theta_max 78.7870
_cell_measurement_theta_min 3.5120
_cell_volume 6406.11(11)
_computing_cell_refinement 'CrysAlisPro 1.171.39.16b (Rigaku OD, 2015)'
_computing_data_collection 'CrysAlisPro 1.171.39.16b (Rigaku OD, 2015)'
_computing_data_reduction 'CrysAlisPro 1.171.39.16b (Rigaku OD, 2015)'
_computing_molecular_graphics 'Olex2 (Dolomanov et al., 2009)'
_computing_publication_material 'Olex2 (Dolomanov et al., 2009)'
_computing_structure_refinement 'XL (Sheldrick, 2008)'
_diffrn_ambient_environment N~2~
_diffrn_ambient_temperature 100.00(10)
_diffrn_detector 'CCD plate'
_diffrn_detector_type 'Pilatus 300K'
_diffrn_measured_fraction_theta_full 1.000
_diffrn_measured_fraction_theta_max 0.999
_diffrn_measurement_details
;
List of Runs (angles in degrees, time in seconds):

  # Type    Start    End  Width  t~exp~   \w     \q     \k     \f   Frames
#--------------------------------------------------------------------------
  1  \w     86.00 170.00   0.50   12.00    --  105.75  77.00  60.00  168
  2  \w     91.00 176.00   0.50   12.00    --  105.75 125.00  60.00  170
  3  \w     91.00 176.00   0.50   12.00    --  105.75 125.00   0.00  170
  4  \w    100.00 178.00   0.50   12.00    --  105.75  19.00 -60.00  156
  5  \w    100.00 178.00   0.50   12.00    --  105.75  38.00-150.00  156
  6  \w    100.00 178.00   0.50   12.00    --  105.75  38.00   0.00  156
  7  \w    100.00 178.00   0.50   12.00    --  105.75  38.00 -60.00  156
  8  \w     93.00 176.00   0.50   12.00    --  105.75  57.00   0.00  166
  9  \w     57.00 114.00   0.50   12.00    --  105.75   0.00 150.00  114
 10  \w    -95.00 -14.00   0.50   12.00    --  -84.25 125.00-150.00  162
 11  \w     -5.00  73.00   0.50    3.00    --    0.00  19.00  30.00  156
 12  \w    -49.00   8.00   0.50    3.00    --    0.00   0.00  90.00  114
 13  \w    -49.00   8.00   0.50    3.00    --    0.00   0.00-150.00  114
 14  \w    -49.00   8.00   0.50    3.00    --    0.00   0.00  30.00  114
 15  \w     -5.00  73.00   0.50    3.00    --    0.00  19.00-150.00  156
 16  \w    -74.00   6.00   0.50    3.00    --    0.00 -38.00-150.00  160
 17  \w    -64.00  20.00   0.50    3.00    --    0.00 -77.00   0.00  168
 18  \w    -64.00  20.00   0.50    3.00    --    0.00 -77.00  60.00  168
 19  \w   -148.00 -64.00   0.50   12.00    --  -84.25 -77.00-150.00  168
 20  \w   -148.00 -64.00   0.50   12.00    --  -84.25 -77.00 -60.00  168
 21  \w   -148.00 -64.00   0.50   12.00    --  -84.25 -77.00-180.00  168
 22  \w   -148.00 -64.00   0.50   12.00    --  -84.25 -77.00  30.00  168
 23  \w   -148.00 -64.00   0.50   12.00    --  -84.25 -77.00-120.00  168
 24  \w   -148.00 -64.00   0.50   12.00    --  -84.25 -77.00 -30.00  168
 25  \w   -148.00 -64.00   0.50   12.00    --  -84.25 -77.00 120.00  168
 26  \w    -25.00  24.00   0.50    3.00    --    0.00 -85.00-106.00   98
 27  \w   -148.00 -64.00   0.50   12.00    --  -84.25 -77.00 150.00  168
 28  \w   -148.00 -64.00   0.50   12.00    --  -84.25 -77.00  60.00  168
 29  \w     38.00 126.00   0.50   12.00    --  105.75-136.00  10.00  176
 30  \w     36.00 121.00   0.50   12.00    --  105.75-125.00-120.00  170
 31  \w     38.00 111.00   0.50   12.00    --  105.75 -99.00 120.00  146
 32  \w     38.00 111.00   0.50   12.00    --  105.75 -99.00 -60.00  146
 33  \w     38.00 111.00   0.50   12.00    --  105.75 -99.00 -30.00  146
 34  \w     38.00 111.00   0.50   12.00    --  105.75 -99.00   0.00  146
 35  \w     38.00 111.00   0.50   12.00    --  105.75 -99.00  90.00  146
 36  \w     38.00 111.00   0.50   12.00    --  105.75 -99.00  30.00  146
 37  \w     32.00  71.00   0.50   12.00    --  105.75 -38.00-150.00   78
 38  \w     36.00  96.00   0.50   12.00    --  105.75 -57.00  30.00  120
 39  \w     33.00 111.00   0.50   12.00    --  105.75 -19.00 -30.00  156
 40  \w     36.00  96.00   0.50   12.00    --  105.75 -57.00  90.00  120
 41  \w     42.00 126.00   0.50   12.00    --  105.75 -77.00 -60.00  168
 42  \w     32.00  71.00   0.50   12.00    --  105.75 -38.00  30.00   78
 43  \w     36.00  96.00   0.50   12.00    --  105.75 -57.00 -30.00  120
 44  \w     42.00 126.00   0.50   12.00    --  105.75 -77.00 -30.00  168
 45  \w     36.00  96.00   0.50   12.00    --  105.75 -57.00   0.00  120
 46  \w     36.00  96.00   0.50   12.00    --  105.75 -57.00  60.00  120
 47  \w     33.00 111.00   0.50   12.00    --  105.75 -19.00 -60.00  156
 48  \w     36.00  96.00   0.50   12.00    --  105.75 -57.00 120.00  120
 49  \w     93.00 176.00   0.50   12.00    --  105.75  57.00  30.00  166
 50  \w     57.00 114.00   0.50   12.00    --  105.75   0.00 -90.00  114
 51  \w     86.00 170.00   0.50   12.00    --  105.75  77.00-120.00  168
 52  \w    100.00 178.00   0.50   12.00    --  105.75  19.00 150.00  156
 53  \w    100.00 178.00   0.50   12.00    --  105.75  19.00-150.00  156
 54  \w     86.00 170.00   0.50   12.00    --  105.75  77.00 -60.00  168
 55  \w    100.00 178.00   0.50   12.00    --  105.75  19.00 -90.00  156
 56  \w    100.00 178.00   0.50   12.00    --  105.75  19.00-180.00  156
;
_diffrn_measurement_device 'four-circle diffractometer'
_diffrn_measurement_device_type 'XtaLAB Synergy, Dualflex, Pilatus 300K'
_diffrn_measurement_method '\w scans'
_diffrn_orient_matrix_type 'CrysAlisPro convention (1999,Acta A55,543-557)'
_diffrn_orient_matrix_UB_11 0.1673028000
_diffrn_orient_matrix_UB_12 0.0511841000
_diffrn_orient_matrix_UB_13 -0.0091276000
_diffrn_orient_matrix_UB_21 0.1563655000
_diffrn_orient_matrix_UB_22 -0.0540530000
_diffrn_orient_matrix_UB_23 0.0102366000
_diffrn_orient_matrix_UB_31 0.0028281000
_diffrn_orient_matrix_UB_32 -0.0386778000
_diffrn_orient_matrix_UB_33 -0.0263529000
_diffrn_radiation_monochromator mirror
_diffrn_radiation_probe x-ray
_diffrn_radiation_type CuK\a
_diffrn_radiation_wavelength 1.54184
_diffrn_reflns_av_R_equivalents 0.0655
_diffrn_reflns_av_unetI/netI 0.0210
_diffrn_reflns_Laue_measured_fraction_full 1.000
_diffrn_reflns_Laue_measured_fraction_max 0.999
_diffrn_reflns_limit_h_max 8
_diffrn_reflns_limit_h_min -8
_diffrn_reflns_limit_k_max 22
_diffrn_reflns_limit_k_min -23
_diffrn_reflns_limit_l_max 62
_diffrn_reflns_limit_l_min -66
_diffrn_reflns_number 208346
_diffrn_reflns_point_group_measured_fraction_full 1.000
_diffrn_reflns_point_group_measured_fraction_max 0.998
_diffrn_reflns_theta_full 67.684
_diffrn_reflns_theta_max 78.954
_diffrn_reflns_theta_min 3.410
_diffrn_source 'micro-focus sealed X-ray tube'
_diffrn_source_type 'PhotonJet (Cu) X-ray Source'
_exptl_absorpt_coefficient_mu 1.351
_exptl_absorpt_correction_T_max 1.00000
_exptl_absorpt_correction_T_min 0.71501
_exptl_absorpt_correction_type multi-scan
_exptl_absorpt_process_details
;
CrysAlisPro 1.171.39.16b (Rigaku Oxford Diffraction, 2015)
Empirical absorption correction using spherical harmonics,
 implemented in SCALE3 ABSPACK scaling algorithm.
;
_exptl_crystal_colour 'clear dark orange'
_exptl_crystal_colour_lustre clear
_exptl_crystal_colour_modifier dark
_exptl_crystal_colour_primary orange
_exptl_crystal_density_diffrn 1.154
_exptl_crystal_description plate
_exptl_crystal_F_000 2304
_exptl_crystal_size_max 0.211
_exptl_crystal_size_mid 0.102
_exptl_crystal_size_min 0.037
_refine_diff_density_max 0.264
_refine_diff_density_min -0.220
_refine_diff_density_rms 0.041
_refine_ls_abs_structure_details
;
 Flack x determined using 5497 quotients [(I+)-(I-)]/[(I+)+(I-)]
 (Parsons, Flack and Wagner, Acta Cryst. B69 (2013) 249-259).
;
_refine_ls_abs_structure_Flack 0.012(4)
_refine_ls_extinction_method none
_refine_ls_goodness_of_fit_ref 1.023
_refine_ls_hydrogen_treatment mixed
_refine_ls_matrix_type full
_refine_ls_number_parameters 713
_refine_ls_number_reflns 13828
_refine_ls_number_restraints 0
_refine_ls_restrained_S_all 1.023
_refine_ls_R_factor_all 0.0384
_refine_ls_R_factor_gt 0.0366
_refine_ls_shift/su_max 0.002
_refine_ls_shift/su_mean 0.000
_refine_ls_structure_factor_coef Fsqd
_refine_ls_weighting_details 'w=1/[\s^2^(Fo^2^)+(0.0572P)^2^+1.7252P] where P=(Fo^2^+2Fc^2^)/3'
_refine_ls_weighting_scheme calc
_refine_ls_wR_factor_gt 0.0973
_refine_ls_wR_factor_ref 0.0986
_reflns_Friedel_coverage 0.772
_reflns_Friedel_fraction_full 1.000
_reflns_Friedel_fraction_max 0.997
_reflns_number_gt 13203
_reflns_number_total 13828
_reflns_threshold_expression 'I > 2\s(I)'
_cod_data_source_file c7cc06518c2.cif
_cod_data_source_block la_jh_251_cf3
_cod_original_cell_volume 6406.12(11)
_cod_database_code 7120717
_chemical_oxdiff_formula 'C20 H30 S1 F3 O4 N2'
_shelx_space_group_comment
;
The symmetry employed for this shelxl refinement is uniquely defined
by the following loop, which should always be used as a source of
symmetry information in preference to the above space-group names.
They are only intended as comments.
;
_reflns_odcompleteness_completeness 99.00
_reflns_odcompleteness_iscentric 1
_reflns_odcompleteness_theta 79.66
_olex2_refinement_description
;
1. Fixed Uiso
 At 1.2 times of:
  All C(H) groups, All C(H,H) groups
 At 1.5 times of:
  All C(H,H,H) groups
2.a Ternary CH refined with riding coordinates:
 C3B(H3B), C3A(H3A)
2.b Secondary CH2 refined with riding coordinates:
 C1B(H1BA,H1BB), C20B(H20A,H20B), C1A(H1AA,H1AB), C20A(H20C,H20D)
2.c Aromatic/amide H refined with riding coordinates:
 C4B(H4B), C8B(H8B), C9B(H9B), C10B(H10B), C11B(H11B), C12B(H12B), C14B(H14B),
 C15B(H15B), C18B(H18B), C19B(H19B), C21B(H21B), C24B(H24B), C26B(H26B),
 C27B(H27B), C4A(H4A), C8A(H8A), C9A(H9A), C10A(H10A), C11A(H11A), C12A(H12A),
 C14A(H14A), C15A(H15A), C18A(H18A), C19A(H19A), C21A(H21A), C24A(H24A),
 C26A(H26A), C27A(H27A)
2.d Idealised Me refined as rotating group:
 C6B(H6BA,H6BB,H6BC), C6A(H6AA,H6AB,H6AC)
;
_shelx_shelxl_version_number 2014/7
_olex2_submission_special_instructions 'No special instructions were received'
_oxdiff_exptl_absorpt_empirical_details
;
Empirical correction (ABSPACK) includes:
- Absorption correction using spherical harmonics
- Frame scaling
- Detector area scaling
;
_oxdiff_exptl_absorpt_empirical_full_max 1.597
_oxdiff_exptl_absorpt_empirical_full_min 0.714

loop_
_space_group_symop_operation_xyz
'x, y, z'
'-x+1/2, -y, z+1/2'
'-x, y+1/2, -z+1/2'
'x+1/2, -y+1/2, -z'

loop_
_atom_site_label
_atom_site_type_symbol
_atom_site_fract_x
_atom_site_fract_y
_atom_site_fract_z
_atom_site_U_iso_or_equiv
_atom_site_adp_type
_atom_site_occupancy
_atom_site_site_symmetry_order
_atom_site_calc_flag
_atom_site_refinement_flags_posn
S1B S -0.13075(8) 0.65829(3) 0.61788(2) 0.03361(13) Uani 1 1 d .
O1B O 0.2190(2) 0.49767(9) 0.48345(3) 0.0332(4) Uani 1 1 d .
O2B O 0.0176(3) 0.46558(9) 0.45287(3) 0.0332(4) Uani 1 1 d .
O3B O -0.6013(3) 0.57865(11) 0.43958(4) 0.0437(4) Uani 1 1 d .
O4B O -0.6795(3) 0.67727(10) 0.46018(4) 0.0412(4) Uani 1 1 d .
N1B N 0.1635(3) 0.65876(10) 0.53302(3) 0.0281(4) Uani 1 1 d .
N2B N 0.1353(3) 0.60713(10) 0.51379(3) 0.0273(4) Uani 1 1 d .
H2B H 0.226(4) 0.5740(14) 0.5116(5) 0.018(6) Uiso 1 1 d .
N3B N 0.0624(3) 0.50550(10) 0.47108(4) 0.0273(4) Uani 1 1 d .
N4B N -0.5668(3) 0.62610(11) 0.45567(4) 0.0320(4) Uani 1 1 d .
C1B C 0.0202(3) 0.68599(13) 0.59071(4) 0.0296(5) Uani 1 1 d .
H1BA H -0.0217 0.6580 0.5753 0.036 Uiso 1 1 calc R
H1BB H -0.0047 0.7382 0.5872 0.036 Uiso 1 1 calc R
C2B C 0.2442(3) 0.67480(12) 0.59480(4) 0.0270(4) Uani 1 1 d .
C3B C 0.3176(3) 0.72282(12) 0.61764(4) 0.0265(4) Uani 1 1 d .
H3B H 0.4589 0.7087 0.6209 0.032 Uiso 1 1 calc R
C4B C 0.2051(3) 0.70788(13) 0.64231(4) 0.0295(5) Uani 1 1 d .
H4B H 0.2739 0.7167 0.6580 0.035 Uiso 1 1 calc R
C5B C 0.0197(3) 0.68368(14) 0.64425(5) 0.0319(5) Uani 1 1 d .
C6B C 0.2951(4) 0.59566(12) 0.60036(5) 0.0328(5) Uani 1 1 d .
H6BA H 0.2323 0.5807 0.6166 0.049 Uiso 1 1 calc GR
H6BB H 0.4397 0.5904 0.6018 0.049 Uiso 1 1 calc GR
H6BC H 0.2464 0.5649 0.5863 0.049 Uiso 1 1 calc GR
C7B C 0.3178(4) 0.80423(12) 0.61236(4) 0.0298(5) Uani 1 1 d .
C8B C 0.4897(4) 0.83855(15) 0.60367(5) 0.0390(5) Uani 1 1 d .
H8B H 0.6070 0.8107 0.6011 0.047 Uiso 1 1 calc R
C9B C 0.4930(5) 0.91256(15) 0.59869(5) 0.0490(7) Uani 1 1 d .
H9B H 0.6115 0.9351 0.5927 0.059 Uiso 1 1 calc R
C10B C 0.3223(6) 0.95371(15) 0.60242(6) 0.0530(8) Uani 1 1 d .
H10B H 0.3234 1.0044 0.5988 0.064 Uiso 1 1 calc R
C11B C 0.1520(5) 0.92113(15) 0.61131(5) 0.0490(7) Uani 1 1 d .
H11B H 0.0358 0.9495 0.6141 0.059 Uiso 1 1 calc R
C12B C 0.1490(4) 0.84680(14) 0.61625(5) 0.0368(5) Uani 1 1 d .
H12B H 0.0304 0.8247 0.6224 0.044 Uiso 1 1 calc R
C13B C -0.0843(4) 0.67527(16) 0.66946(5) 0.0398(6) Uani 1 1 d .
C14B C 0.0096(5) 0.6412(2) 0.69016(6) 0.0525(7) Uani 1 1 d .
H14B H 0.1403 0.6225 0.6881 0.063 Uiso 1 1 calc R
C15B C -0.0864(6) 0.6344(3) 0.71390(6) 0.0686(11) Uani 1 1 d .
H15B H -0.0215 0.6113 0.7280 0.082 Uiso 1 1 calc R
C16B C -0.2757(5) 0.6613(3) 0.71677(6) 0.0713(11) Uani 1 1 d .
C17B C -0.3866(6) 0.6528(4) 0.74202(8) 0.0964(18) Uani 1 1 d .
F1B F -0.3982(6) 0.7163(3) 0.75407(6) 0.1478(16) Uani 1 1 d .
F2B F -0.2977(5) 0.6085(3) 0.75815(5) 0.1289(15) Uani 1 1 d .
F3B F -0.5686(4) 0.6290(3) 0.73832(5) 0.1413(17) Uani 1 1 d .
C18B C -0.3685(5) 0.6967(3) 0.69668(6) 0.0698(11) Uani 1 1 d .
H18B H -0.4980 0.7163 0.6990 0.084 Uiso 1 1 calc R
C19B C -0.2734(5) 0.7036(2) 0.67328(6) 0.0614(9) Uani 1 1 d .
H19B H -0.3384 0.7281 0.6595 0.074 Uiso 1 1 calc R
C20B C 0.3504(3) 0.69917(12) 0.56959(4) 0.0283(4) Uani 1 1 d .
H20A H 0.3038 0.7485 0.5648 0.034 Uiso 1 1 calc R
H20B H 0.4953 0.7019 0.5728 0.034 Uiso 1 1 calc R
C21B C 0.3126(3) 0.64848(13) 0.54755(4) 0.0302(4) Uani 1 1 d .
H21B H 0.3999 0.6088 0.5445 0.036 Uiso 1 1 calc R
C22B C -0.0318(3) 0.61056(12) 0.49937(4) 0.0255(4) Uani 1 1 d .
C23B C -0.0729(3) 0.56254(12) 0.47848(4) 0.0264(4) Uani 1 1 d .
C24B C -0.2490(3) 0.56812(12) 0.46419(4) 0.0284(4) Uani 1 1 d .
H24B H -0.2747 0.5356 0.4503 0.034 Uiso 1 1 calc R
C25B C -0.3827(3) 0.62080(12) 0.47045(4) 0.0283(4) Uani 1 1 d .
C26B C -0.3506(3) 0.66904(12) 0.49103(4) 0.0290(4) Uani 1 1 d .
H26B H -0.4466 0.7052 0.4951 0.035 Uiso 1 1 calc R
C27B C -0.1790(3) 0.66338(12) 0.50515(4) 0.0283(4) Uani 1 1 d .
H27B H -0.1582 0.6957 0.5192 0.034 Uiso 1 1 calc R
S1A S -0.11719(8) 0.34501(3) 0.39818(2) 0.02981(12) Uani 1 1 d .
O1A O 0.5249(2) 0.49522(9) 0.51790(3) 0.0315(3) Uani 1 1 d .
O2A O 0.7246(3) 0.53127(9) 0.54815(3) 0.0343(4) Uani 1 1 d .
O3A O 1.3443(3) 0.41976(11) 0.56333(3) 0.0416(4) Uani 1 1 d .
O4A O 1.4416(2) 0.32790(10) 0.54011(4) 0.0377(4) Uani 1 1 d .
N1A N 0.6157(3) 0.34430(10) 0.46493(3) 0.0270(4) Uani 1 1 d .
N2A N 0.6257(3) 0.39067(10) 0.48599(3) 0.0265(4) Uani 1 1 d .
H2A H 0.527(5) 0.4213(16) 0.4894(5) 0.036(7) Uiso 1 1 d .
N3A N 0.6831(3) 0.48990(10) 0.53031(3) 0.0265(4) Uani 1 1 d .
N4A N 1.3197(3) 0.37446(11) 0.54603(4) 0.0313(4) Uani 1 1 d .
C1A C 0.0713(3) 0.31156(12) 0.41960(4) 0.0259(4) Uani 1 1 d .
H1AA H 0.0592 0.3373 0.4363 0.031 Uiso 1 1 calc R
H1AB H 0.0469 0.2592 0.4228 0.031 Uiso 1 1 calc R
C2A C 0.2848(3) 0.32089(12) 0.40956(4) 0.0242(4) Uani 1 1 d .
C3A C 0.3167(3) 0.27665(11) 0.38427(4) 0.0244(4) Uani 1 1 d .
H3A H 0.4432 0.2951 0.3765 0.029 Uiso 1 1 calc R
C4A C 0.1563(3) 0.28985(12) 0.36431(4) 0.0281(4) Uani 1 1 d .
H4A H 0.1896 0.2775 0.3470 0.034 Uiso 1 1 calc R
C5A C -0.0231(3) 0.31620(12) 0.36789(4) 0.0281(4) Uani 1 1 d .
C6A C 0.3293(3) 0.40111(12) 0.40381(4) 0.0291(4) Uani 1 1 d .
H6AA H 0.2461 0.4176 0.3894 0.044 Uiso 1 1 calc GR
H6AB H 0.4698 0.4065 0.3992 0.044 Uiso 1 1 calc GR
H6AC H 0.3006 0.4305 0.4191 0.044 Uiso 1 1 calc GR
C7A C 0.3449(3) 0.19515(12) 0.38788(4) 0.0270(4) Uani 1 1 d .
C8A C 0.5352(3) 0.16525(13) 0.38569(4) 0.0311(5) Uani 1 1 d .
H8A H 0.6455 0.1961 0.3823 0.037 Uiso 1 1 calc R
C9A C 0.5642(4) 0.09080(13) 0.38846(5) 0.0351(5) Uani 1 1 d .
H9A H 0.6939 0.0709 0.3868 0.042 Uiso 1 1 calc R
C10A C 0.4058(4) 0.04590(13) 0.39358(5) 0.0383(6) Uani 1 1 d .
H10A H 0.4264 -0.0050 0.3954 0.046 Uiso 1 1 calc R
C11A C 0.2174(4) 0.07434(14) 0.39610(5) 0.0374(5) Uani 1 1 d .
H11A H 0.1087 0.0433 0.4001 0.045 Uiso 1 1 calc R
C12A C 0.1866(3) 0.14871(13) 0.39283(4) 0.0318(5) Uani 1 1 d .
H12A H 0.0558 0.1679 0.3940 0.038 Uiso 1 1 calc R
C13A C -0.1750(3) 0.32487(14) 0.34714(4) 0.0323(5) Uani 1 1 d .
C14A C -0.2887(4) 0.38773(17) 0.34509(5) 0.0432(6) Uani 1 1 d .
H14A H -0.2677 0.4270 0.3567 0.052 Uiso 1 1 calc R
C15A C -0.4338(5) 0.3932(2) 0.32599(6) 0.0547(8) Uani 1 1 d .
H15A H -0.5121 0.4360 0.3247 0.066 Uiso 1 1 calc R
C16A C -0.4638(4) 0.3366(2) 0.30904(5) 0.0533(8) Uani 1 1 d .
C17A C -0.6266(6) 0.3426(3) 0.28926(6) 0.0709(11) Uani 1 1 d .
F1A F -0.6250(4) 0.40896(17) 0.27790(5) 0.0938(8) Uani 1 1 d .
F2A F -0.8018(3) 0.3330(3) 0.29863(5) 0.1345(15) Uani 1 1 d .
F3A F -0.6006(4) 0.29702(17) 0.26962(4) 0.0946(8) Uani 1 1 d .
C18A C -0.3513(5) 0.2748(2) 0.31098(6) 0.0558(8) Uani 1 1 d .
H18A H -0.3715 0.2361 0.2991 0.067 Uiso 1 1 calc R
C19A C -0.2088(5) 0.26811(17) 0.33000(5) 0.0466(7) Uani 1 1 d .
H19A H -0.1336 0.2245 0.3314 0.056 Uiso 1 1 calc R
C20A C 0.4245(3) 0.29177(12) 0.43079(4) 0.0272(4) Uani 1 1 d .
H20C H 0.3726 0.2444 0.4369 0.033 Uiso 1 1 calc R
H20D H 0.5571 0.2829 0.4231 0.033 Uiso 1 1 calc R
C21A C 0.4482(3) 0.34139(12) 0.45347(4) 0.0263(4) Uani 1 1 d .
H21A H 0.3400 0.3703 0.4592 0.032 Uiso 1 1 calc R
C22A C 0.7892(3) 0.38767(12) 0.50120(4) 0.0253(4) Uani 1 1 d .
C23A C 0.8225(3) 0.43413(12) 0.52281(4) 0.0254(4) Uani 1 1 d .
C24A C 0.9948(3) 0.42866(12) 0.53758(4) 0.0267(4) Uani 1 1 d .
H24A H 1.0145 0.4599 0.5520 0.032 Uiso 1 1 calc R
C25A C 1.1350(3) 0.37819(12) 0.53124(4) 0.0275(4) Uani 1 1 d .
C26A C 1.1096(3) 0.33109(12) 0.51025(4) 0.0280(4) Uani 1 1 d .
H26A H 1.2085 0.2960 0.5062 0.034 Uiso 1 1 calc R
C27A C 0.9406(3) 0.33608(12) 0.49561(4) 0.0274(4) Uani 1 1 d .
H27A H 0.9242 0.3042 0.4813 0.033 Uiso 1 1 calc R

loop_
_atom_site_aniso_label
_atom_site_aniso_U_11
_atom_site_aniso_U_22
_atom_site_aniso_U_33
_atom_site_aniso_U_23
_atom_site_aniso_U_13
_atom_site_aniso_U_12
S1B 0.0219(2) 0.0439(3) 0.0351(3) -0.0067(2) 0.0016(2) -0.0036(2)
O1B 0.0278(8) 0.0394(9) 0.0324(8) -0.0037(7) -0.0049(7) 0.0047(7)
O2B 0.0366(9) 0.0330(8) 0.0301(8) -0.0105(7) -0.0033(7) 0.0017(7)
O3B 0.0358(9) 0.0530(11) 0.0425(10) -0.0111(8) -0.0076(8) -0.0001(9)
O4B 0.0305(8) 0.0414(9) 0.0518(10) -0.0018(8) -0.0067(8) 0.0075(7)
N1B 0.0307(9) 0.0274(9) 0.0261(8) -0.0045(7) 0.0015(7) -0.0013(8)
N2B 0.0268(9) 0.0279(9) 0.0271(9) -0.0061(7) -0.0029(8) 0.0023(8)
N3B 0.0283(9) 0.0274(9) 0.0262(9) -0.0016(7) 0.0010(7) -0.0002(7)
N4B 0.0272(9) 0.0369(10) 0.0320(10) 0.0016(8) -0.0016(8) -0.0024(8)
C1B 0.0246(10) 0.0344(11) 0.0297(11) -0.0042(9) -0.0038(8) 0.0009(9)
C2B 0.0219(9) 0.0306(11) 0.0286(10) -0.0029(8) 0.0000(8) -0.0025(8)
C3B 0.0240(10) 0.0284(10) 0.0272(10) -0.0006(8) -0.0008(8) 0.0006(8)
C4B 0.0278(10) 0.0320(11) 0.0285(10) -0.0003(9) -0.0023(9) 0.0026(9)
C5B 0.0261(11) 0.0372(12) 0.0324(11) -0.0027(9) 0.0020(9) 0.0028(9)
C6B 0.0297(11) 0.0295(11) 0.0390(12) -0.0021(9) 0.0026(10) 0.0013(9)
C7B 0.0358(12) 0.0293(11) 0.0244(10) -0.0051(8) -0.0002(9) -0.0029(9)
C8B 0.0437(13) 0.0408(13) 0.0325(12) -0.0083(11) 0.0071(10) -0.0082(11)
C9B 0.073(2) 0.0349(13) 0.0396(14) -0.0067(11) 0.0155(14) -0.0163(14)
C10B 0.090(2) 0.0302(13) 0.0386(14) -0.0023(11) 0.0077(15) 0.0012(14)
C11B 0.071(2) 0.0357(14) 0.0399(14) -0.0052(11) -0.0010(14) 0.0072(14)
C12B 0.0412(13) 0.0367(12) 0.0327(11) -0.0035(10) -0.0012(10) 0.0031(11)
C13B 0.0315(12) 0.0539(16) 0.0341(12) -0.0036(11) 0.0046(10) -0.0062(11)
C14B 0.0418(15) 0.076(2) 0.0391(14) 0.0047(14) 0.0054(12) -0.0029(15)
C15B 0.059(2) 0.110(3) 0.0365(15) 0.0062(17) 0.0069(14) -0.017(2)
C16B 0.0466(17) 0.133(4) 0.0347(15) -0.0094(19) 0.0114(13) -0.018(2)
C17B 0.055(2) 0.192(6) 0.0429(19) -0.013(3) 0.0148(17) -0.015(3)
F1B 0.152(3) 0.232(5) 0.0592(15) -0.040(2) 0.049(2) -0.001(3)
F2B 0.0880(19) 0.251(5) 0.0474(13) 0.0308(19) 0.0212(13) -0.031(2)
F3B 0.0569(14) 0.313(5) 0.0540(13) -0.003(2) 0.0228(11) -0.050(2)
C18B 0.0354(15) 0.128(3) 0.0462(17) -0.0182(19) 0.0050(14) -0.0026(19)
C19B 0.0381(15) 0.107(3) 0.0386(15) -0.0147(17) 0.0015(12) 0.0003(17)
C20B 0.0233(10) 0.0310(11) 0.0306(10) -0.0043(8) 0.0015(8) 0.0018(9)
C21B 0.0263(10) 0.0334(11) 0.0309(11) -0.0019(9) 0.0013(8) -0.0015(9)
C22B 0.0256(10) 0.0252(10) 0.0257(10) 0.0016(8) 0.0009(8) -0.0003(8)
C23B 0.0260(10) 0.0271(10) 0.0262(10) -0.0013(8) 0.0017(8) 0.0012(8)
C24B 0.0281(11) 0.0305(11) 0.0265(10) -0.0002(8) 0.0019(9) -0.0056(9)
C25B 0.0252(10) 0.0318(11) 0.0280(10) 0.0017(8) -0.0001(9) -0.0025(9)
C26B 0.0269(10) 0.0266(10) 0.0334(11) 0.0019(8) 0.0010(9) -0.0006(9)
C27B 0.0284(10) 0.0261(11) 0.0302(10) -0.0016(8) 0.0004(8) 0.0019(9)
S1A 0.0213(2) 0.0384(3) 0.0297(2) -0.0015(2) -0.0016(2) 0.0041(2)
O1A 0.0257(8) 0.0391(9) 0.0297(8) -0.0034(7) -0.0055(6) 0.0047(7)
O2A 0.0375(9) 0.0353(8) 0.0301(8) -0.0080(7) -0.0054(7) 0.0022(7)
O3A 0.0318(9) 0.0593(11) 0.0338(9) -0.0059(8) -0.0085(7) -0.0027(8)
O4A 0.0294(8) 0.0395(9) 0.0443(10) 0.0058(8) -0.0063(7) 0.0050(7)
N1A 0.0260(8) 0.0297(9) 0.0254(8) -0.0036(7) -0.0031(7) 0.0024(8)
N2A 0.0244(8) 0.0276(9) 0.0276(9) -0.0042(7) -0.0038(7) 0.0035(8)
N3A 0.0266(9) 0.0277(9) 0.0254(8) 0.0009(7) -0.0009(7) 0.0004(7)
N4A 0.0225(9) 0.0410(11) 0.0302(9) 0.0043(8) -0.0040(7) -0.0025(8)
C1A 0.0236(10) 0.0278(10) 0.0262(10) -0.0011(8) 0.0008(8) -0.0011(8)
C2A 0.0207(9) 0.0264(10) 0.0255(10) -0.0008(8) -0.0002(8) 0.0018(8)
C3A 0.0205(9) 0.0273(10) 0.0254(10) -0.0010(8) 0.0013(8) 0.0006(8)
C4A 0.0296(11) 0.0300(10) 0.0246(10) -0.0001(8) -0.0010(9) 0.0002(9)
C5A 0.0299(11) 0.0268(10) 0.0277(10) 0.0010(8) -0.0033(9) -0.0013(9)
C6A 0.0260(10) 0.0279(11) 0.0335(11) -0.0004(9) 0.0000(8) -0.0007(8)
C7A 0.0282(11) 0.0305(11) 0.0224(9) -0.0027(8) -0.0007(8) 0.0007(9)
C8A 0.0270(10) 0.0336(12) 0.0327(11) -0.0021(9) 0.0004(9) 0.0000(9)
C9A 0.0317(12) 0.0320(12) 0.0414(13) -0.0019(10) -0.0011(10) 0.0073(9)
C10A 0.0440(14) 0.0293(12) 0.0417(13) -0.0032(10) 0.0010(11) 0.0085(10)
C11A 0.0380(13) 0.0313(12) 0.0430(13) -0.0044(10) 0.0048(11) -0.0037(10)
C12A 0.0271(10) 0.0325(11) 0.0359(11) -0.0047(10) 0.0023(9) 0.0007(9)
C13A 0.0257(10) 0.0412(13) 0.0300(11) 0.0052(9) -0.0015(9) -0.0004(9)
C14A 0.0389(13) 0.0522(15) 0.0384(13) 0.0047(12) -0.0097(11) 0.0071(12)
C15A 0.0450(16) 0.075(2) 0.0443(15) 0.0111(15) -0.0118(13) 0.0148(15)
C16A 0.0363(14) 0.089(2) 0.0345(14) 0.0089(15) -0.0083(11) -0.0021(16)
C17A 0.0532(19) 0.120(3) 0.0396(16) 0.0148(19) -0.0164(15) -0.002(2)
F1A 0.0765(15) 0.140(2) 0.0650(13) 0.0270(15) -0.0339(13) 0.0122(16)
F2A 0.0391(11) 0.305(5) 0.0594(13) 0.050(2) -0.0217(10) -0.027(2)
F3A 0.0864(17) 0.143(2) 0.0546(13) -0.0073(13) -0.0395(13) 0.0033(16)
C18A 0.0510(18) 0.076(2) 0.0402(15) -0.0039(14) -0.0170(13) -0.0026(16)
C19A 0.0528(16) 0.0536(16) 0.0336(13) -0.0055(12) -0.0120(12) 0.0023(14)
C20A 0.0242(10) 0.0299(11) 0.0275(10) -0.0050(8) -0.0036(8) 0.0026(8)
C21A 0.0231(9) 0.0288(10) 0.0269(10) -0.0019(9) -0.0007(8) 0.0009(8)
C22A 0.0252(10) 0.0268(10) 0.0239(9) 0.0025(8) -0.0009(8) -0.0027(8)
C23A 0.0245(10) 0.0272(10) 0.0245(10) 0.0014(8) -0.0003(8) 0.0012(8)
C24A 0.0258(10) 0.0292(11) 0.0251(10) 0.0030(8) -0.0030(8) -0.0035(8)
C25A 0.0206(10) 0.0334(11) 0.0284(10) 0.0053(8) -0.0054(9) -0.0006(9)
C26A 0.0239(9) 0.0293(11) 0.0309(10) 0.0032(8) -0.0010(8) 0.0015(9)
C27A 0.0232(9) 0.0292(11) 0.0297(10) 0.0005(8) -0.0030(8) -0.0005(8)

loop_
_atom_type_symbol
_atom_type_description
_atom_type_scat_dispersion_real
_atom_type_scat_dispersion_imag
_atom_type_scat_source
C C 0.0181 0.0091 'International Tables Vol C Tables 4.2.6.8 and 6.1.1.4'
H H 0.0000 0.0000 'International Tables Vol C Tables 4.2.6.8 and 6.1.1.4'
F F 0.0727 0.0534 'International Tables Vol C Tables 4.2.6.8 and 6.1.1.4'
N N 0.0311 0.0180 'International Tables Vol C Tables 4.2.6.8 and 6.1.1.4'
O O 0.0492 0.0322 'International Tables Vol C Tables 4.2.6.8 and 6.1.1.4'
S S 0.3331 0.5567 'International Tables Vol C Tables 4.2.6.8 and 6.1.1.4'

loop_
_exptl_crystal_face_index_h
_exptl_crystal_face_index_k
_exptl_crystal_face_index_l
_exptl_crystal_face_perp_dist
0 6 30 0.0273
1 -5 -29 0.0338
4 2 10 0.0735
0 0 34 0.0146
0 4 -32 0.0116
-4 0 4 0.1250
0 -11 15 0.0538
0 -10 -20 0.0375
-2 -5 -29 0.0292

loop_
_geom_angle_atom_site_label_1
_geom_angle_atom_site_label_2
_geom_angle_atom_site_label_3
_geom_angle
C5B S1B C1B 101.95(11)
C21B N1B N2B 115.64(19)
N1B N2B H2B 118.6(16)
C22B N2B N1B 118.60(19)
C22B N2B H2B 122.8(16)
O1B N3B C23B 118.88(18)
O2B N3B O1B 122.29(19)
O2B N3B C23B 118.82(18)
O3B N4B O4B 123.7(2)
O3B N4B C25B 118.0(2)
O4B N4B C25B 118.3(2)
S1B C1B H1BA 108.8
S1B C1B H1BB 108.8
H1BA C1B H1BB 107.7
C2B C1B S1B 113.93(16)
C2B C1B H1BA 108.8
C2B C1B H1BB 108.8
C1B C2B C3B 109.91(18)
C1B C2B C20B 107.22(18)
C6B C2B C1B 112.04(19)
C6B C2B C3B 109.02(19)
C6B C2B C20B 109.30(18)
C20B C2B C3B 109.30(17)
C2B C3B H3B 106.5
C4B C3B C2B 112.46(18)
C4B C3B H3B 106.5
C4B C3B C7B 109.34(18)
C7B C3B C2B 114.88(18)
C7B C3B H3B 106.5
C3B C4B H4B 116.7
C5B C4B C3B 126.5(2)
C5B C4B H4B 116.7
C4B C5B S1B 124.65(19)
C4B C5B C13B 122.8(2)
C13B C5B S1B 112.53(17)
C2B C6B H6BA 109.5
C2B C6B H6BB 109.5
C2B C6B H6BC 109.5
H6BA C6B H6BB 109.5
H6BA C6B H6BC 109.5
H6BB C6B H6BC 109.5
C8B C7B C3B 120.3(2)
C8B C7B C12B 118.0(2)
C12B C7B C3B 121.7(2)
C7B C8B H8B 119.4
C9B C8B C7B 121.2(3)
C9B C8B H8B 119.4
C8B C9B H9B 120.1
C8B C9B C10B 119.7(3)
C10B C9B H9B 120.1
C9B C10B H10B 120.0
C11B C10B C9B 120.0(3)
C11B C10B H10B 120.0
C10B C11B H11B 119.9
C10B C11B C12B 120.2(3)
C12B C11B H11B 119.9
C7B C12B H12B 119.6
C11B C12B C7B 120.9(3)
C11B C12B H12B 119.6
C14B C13B C5B 120.6(2)
C19B C13B C5B 121.1(3)
C19B C13B C14B 118.3(3)
C13B C14B H14B 119.7
C13B C14B C15B 120.6(3)
C15B C14B H14B 119.7
C14B C15B H15B 120.2
C16B C15B C14B 119.5(4)
C16B C15B H15B 120.2
C15B C16B C17B 120.8(4)
C15B C16B C18B 120.5(3)
C18B C16B C17B 118.7(4)
F1B C17B C16B 110.2(5)
F2B C17B C16B 113.0(4)
F2B C17B F1B 105.8(4)
F2B C17B F3B 108.2(5)
F3B C17B C16B 111.5(3)
F3B C17B F1B 107.9(5)
C16B C18B H18B 120.0
C19B C18B C16B 120.0(3)
C19B C18B H18B 120.0
C13B C19B H19B 119.4
C18B C19B C13B 121.1(3)
C18B C19B H19B 119.4
C2B C20B H20A 109.1
C2B C20B H20B 109.1
H20A C20B H20B 107.8
C21B C20B C2B 112.64(18)
C21B C20B H20A 109.1
C21B C20B H20B 109.1
N1B C21B C20B 119.7(2)
N1B C21B H21B 120.1
C20B C21B H21B 120.2
N2B C22B C23B 123.6(2)
N2B C22B C27B 119.7(2)
C27B C22B C23B 116.7(2)
C22B C23B N3B 122.04(19)
C24B C23B N3B 116.55(19)
C24B C23B C22B 121.4(2)
C23B C24B H24B 120.5
C25B C24B C23B 119.0(2)
C25B C24B H24B 120.5
C24B C25B N4B 118.9(2)
C24B C25B C26B 121.9(2)
C26B C25B N4B 119.2(2)
C25B C26B H26B 120.4
C27B C26B C25B 119.2(2)
C27B C26B H26B 120.4
C22B C27B H27B 119.1
C26B C27B C22B 121.8(2)
C26B C27B H27B 119.1
C5A S1A C1A 101.17(10)
C21A N1A N2A 115.84(18)
N1A N2A H2A 120.7(19)
C22A N2A N1A 118.23(18)
C22A N2A H2A 121.1(19)
O1A N3A C23A 118.12(17)
O2A N3A O1A 122.26(19)
O2A N3A C23A 119.60(18)
O3A N4A C25A 117.6(2)
O4A N4A O3A 124.3(2)
O4A N4A C25A 118.11(19)
S1A C1A H1AA 108.7
S1A C1A H1AB 108.7
H1AA C1A H1AB 107.6
C2A C1A S1A 114.35(15)
C2A C1A H1AA 108.7
C2A C1A H1AB 108.7
C1A C2A C3A 110.85(17)
C1A C2A C20A 106.78(17)
C6A C2A C1A 110.83(17)
C6A C2A C3A 108.12(17)
C6A C2A C20A 110.65(18)
C20A C2A C3A 109.63(17)
C2A C3A H3A 106.1
C4A C3A C2A 113.17(17)
C4A C3A H3A 106.1
C4A C3A C7A 109.32(18)
C7A C3A C2A 115.27(17)
C7A C3A H3A 106.1
C3A C4A H4A 115.9
C5A C4A C3A 128.1(2)
C5A C4A H4A 115.9
C4A C5A S1A 124.26(18)
C4A C5A C13A 124.5(2)
C13A C5A S1A 111.21(17)
C2A C6A H6AA 109.5
C2A C6A H6AB 109.5
C2A C6A H6AC 109.5
H6AA C6A H6AB 109.5
H6AA C6A H6AC 109.5
H6AB C6A H6AC 109.5
C8A C7A C3A 119.4(2)
C12A C7A C3A 122.1(2)
C12A C7A C8A 118.5(2)
C7A C8A H8A 119.8
C9A C8A C7A 120.5(2)
C9A C8A H8A 119.8
C8A C9A H9A 119.9
C10A C9A C8A 120.2(2)
C10A C9A H9A 119.9
C9A C10A H10A 119.8
C9A C10A C11A 120.3(2)
C11A C10A H10A 119.8
C10A C11A H11A 120.1
C10A C11A C12A 119.9(2)
C12A C11A H11A 120.1
C7A C12A C11A 120.7(2)
C7A C12A H12A 119.6
C11A C12A H12A 119.6
C14A C13A C5A 121.4(2)
C19A C13A C5A 119.6(2)
C19A C13A C14A 119.0(2)
C13A C14A H14A 120.0
C13A C14A C15A 119.9(3)
C15A C14A H14A 120.0
C14A C15A H15A 119.9
C16A C15A C14A 120.2(3)
C16A C15A H15A 119.9
C15A C16A C17A 119.1(3)
C18A C16A C15A 119.9(3)
C18A C16A C17A 120.9(3)
F1A C17A C16A 110.9(3)
F2A C17A C16A 113.6(3)
F2A C17A F1A 107.1(4)
F2A C17A F3A 108.9(4)
F3A C17A C16A 112.4(3)
F3A C17A F1A 103.4(3)
C16A C18A H18A 119.6
C16A C18A C19A 120.7(3)
C19A C18A H18A 119.6
C13A C19A H19A 119.9
C18A C19A C13A 120.2(3)
C18A C19A H19A 119.9
C2A C20A H20C 108.6
C2A C20A H20D 108.6
H20C C20A H20D 107.6
C21A C20A C2A 114.49(18)
C21A C20A H20C 108.6
C21A C20A H20D 108.6
N1A C21A C20A 119.08(19)
N1A C21A H21A 120.5
C20A C21A H21A 120.5
N2A C22A C23A 124.1(2)
N2A C22A C27A 119.39(19)
C27A C22A C23A 116.52(19)
C22A C23A N3A 122.32(19)
C24A C23A N3A 116.37(19)
C24A C23A C22A 121.3(2)
C23A C24A H24A 120.2
C25A C24A C23A 119.5(2)
C25A C24A H24A 120.2
C24A C25A N4A 119.6(2)
C24A C25A C26A 121.5(2)
C26A C25A N4A 118.8(2)
C25A C26A H26A 120.3
C27A C26A C25A 119.4(2)
C27A C26A H26A 120.3
C22A C27A H27A 119.1
C26A C27A C22A 121.8(2)
C26A C27A H27A 119.1

loop_
_geom_bond_atom_site_label_1
_geom_bond_atom_site_label_2
_geom_bond_distance
S1B C1B 1.810(2)
S1B C5B 1.764(3)
O1B N3B 1.242(2)
O2B N3B 1.233(2)
O3B N4B 1.228(3)
O4B N4B 1.230(3)
N1B N2B 1.389(2)
N1B C21B 1.269(3)
N2B H2B 0.87(3)
N2B C22B 1.352(3)
N3B C23B 1.440(3)
N4B C25B 1.459(3)
C1B H1BA 0.9900
C1B H1BB 0.9900
C1B C2B 1.535(3)
C2B C3B 1.557(3)
C2B C6B 1.521(3)
C2B C20B 1.556(3)
C3B H3B 1.0000
C3B C4B 1.511(3)
C3B C7B 1.520(3)
C4B H4B 0.9500
C4B C5B 1.328(3)
C5B C13B 1.491(3)
C6B H6BA 0.9800
C6B H6BB 0.9800
C6B H6BC 0.9800
C7B C8B 1.392(3)
C7B C12B 1.393(3)
C8B H8B 0.9500
C8B C9B 1.384(4)
C9B H9B 0.9500
C9B C10B 1.388(5)
C10B H10B 0.9500
C10B C11B 1.372(5)
C11B H11B 0.9500
C11B C12B 1.389(4)
C12B H12B 0.9500
C13B C14B 1.394(4)
C13B C19B 1.388(4)
C14B H14B 0.9500
C14B C15B 1.396(4)
C15B H15B 0.9500
C15B C16B 1.374(6)
C16B C17B 1.515(5)
C16B C18B 1.377(6)
C17B F1B 1.325(7)
C17B F2B 1.311(7)
C17B F3B 1.314(5)
C18B H18B 0.9500
C18B C19B 1.377(5)
C19B H19B 0.9500
C20B H20A 0.9900
C20B H20B 0.9900
C20B C21B 1.495(3)
C21B H21B 0.9500
C22B C23B 1.424(3)
C22B C27B 1.418(3)
C23B C24B 1.401(3)
C24B H24B 0.9500
C24B C25B 1.360(3)
C25B C26B 1.404(3)
C26B H26B 0.9500
C26B C27B 1.370(3)
C27B H27B 0.9500
S1A C1A 1.794(2)
S1A C5A 1.774(2)
O1A N3A 1.247(2)
O2A N3A 1.229(2)
O3A N4A 1.235(3)
O4A N4A 1.224(3)
N1A N2A 1.387(2)
N1A C21A 1.275(3)
N2A H2A 0.89(3)
N2A C22A 1.354(3)
N3A C23A 1.442(3)
N4A C25A 1.462(3)
C1A H1AA 0.9900
C1A H1AB 0.9900
C1A C2A 1.537(3)
C2A C3A 1.557(3)
C2A C6A 1.533(3)
C2A C20A 1.543(3)
C3A H3A 1.0000
C3A C4A 1.515(3)
C3A C7A 1.521(3)
C4A H4A 0.9500
C4A C5A 1.313(3)
C5A C13A 1.493(3)
C6A H6AA 0.9800
C6A H6AB 0.9800
C6A H6AC 0.9800
C7A C8A 1.397(3)
C7A C12A 1.389(3)
C8A H8A 0.9500
C8A C9A 1.389(3)
C9A H9A 0.9500
C9A C10A 1.373(4)
C10A H10A 0.9500
C10A C11A 1.377(4)
C11A H11A 0.9500
C11A C12A 1.392(3)
C12A H12A 0.9500
C13A C14A 1.389(4)
C13A C19A 1.388(4)
C14A H14A 0.9500
C14A C15A 1.394(4)
C15A H15A 0.9500
C15A C16A 1.376(5)
C16A C17A 1.504(4)
C16A C18A 1.367(5)
C17A F1A 1.354(5)
C17A F2A 1.287(4)
C17A F3A 1.329(5)
C18A H18A 0.9500
C18A C19A 1.381(4)
C19A H19A 0.9500
C20A H20C 0.9900
C20A H20D 0.9900
C20A C21A 1.496(3)
C21A H21A 0.9500
C22A C23A 1.426(3)
C22A C27A 1.421(3)
C23A C24A 1.393(3)
C24A H24A 0.9500
C24A C25A 1.362(3)
C25A C26A 1.401(3)
C26A H26A 0.9500
C26A C27A 1.370(3)
C27A H27A 0.9500

loop_
_geom_torsion_atom_site_label_1
_geom_torsion_atom_site_label_2
_geom_torsion_atom_site_label_3
_geom_torsion_atom_site_label_4
_geom_torsion
S1B C1B C2B C3B -62.8(2)
S1B C1B C2B C6B 58.6(2)
S1B C1B C2B C20B 178.49(15)
S1B C5B C13B C14B 133.1(3)
S1B C5B C13B C19B -49.5(3)
O1B N3B C23B C22B 0.6(3)
O1B N3B C23B C24B -178.83(19)
O2B N3B C23B C22B 179.7(2)
O2B N3B C23B C24B 0.3(3)
O3B N4B C25B C24B 6.2(3)
O3B N4B C25B C26B -172.4(2)
O4B N4B C25B C24B -174.5(2)
O4B N4B C25B C26B 6.9(3)
N1B N2B C22B C23B 177.3(2)
N1B N2B C22B C27B -3.9(3)
N2B N1B C21B C20B -177.21(19)
N2B C22B C23B N3B 0.3(3)
N2B C22B C23B C24B 179.7(2)
N2B C22B C27B C26B 179.8(2)
N3B C23B C24B C25B 179.6(2)
N4B C25B C26B C27B 179.1(2)
C1B S1B C5B C4B -7.4(2)
C1B S1B C5B C13B 172.44(19)
C1B C2B C3B C4B 56.4(2)
C1B C2B C3B C7B -69.5(2)
C1B C2B C20B C21B -69.9(2)
C2B C3B C4B C5B -27.7(3)
C2B C3B C7B C8B -94.5(3)
C2B C3B C7B C12B 86.2(3)
C2B C20B C21B N1B 89.2(3)
C3B C2B C20B C21B 170.99(18)
C3B C4B C5B S1B 4.1(4)
C3B C4B C5B C13B -175.7(2)
C3B C7B C8B C9B 179.8(2)
C3B C7B C12B C11B -179.9(2)
C4B C3B C7B C8B 138.0(2)
C4B C3B C7B C12B -41.4(3)
C4B C5B C13B C14B -47.0(4)
C4B C5B C13B C19B 130.4(3)
C5B S1B C1B C2B 36.52(19)
C5B C13B C14B C15B 179.0(3)
C5B C13B C19B C18B -179.1(3)
C6B C2B C3B C4B -66.7(2)
C6B C2B C3B C7B 167.35(19)
C6B C2B C20B C21B 51.7(2)
C7B C3B C4B C5B 101.2(3)
C7B C8B C9B C10B 0.1(4)
C8B C7B C12B C11B 0.7(4)
C8B C9B C10B C11B 0.8(4)
C9B C10B C11B C12B -0.9(4)
C10B C11B C12B C7B 0.1(4)
C12B C7B C8B C9B -0.8(4)
C13B C14B C15B C16B 0.2(6)
C14B C13B C19B C18B -1.7(5)
C14B C15B C16B C17B 178.1(4)
C14B C15B C16B C18B -1.8(7)
C15B C16B C17B F1B 107.8(6)
C15B C16B C17B F2B -10.3(7)
C15B C16B C17B F3B -132.5(5)
C15B C16B C18B C19B 1.6(7)
C16B C18B C19B C13B 0.1(6)
C17B C16B C18B C19B -178.3(4)
C18B C16B C17B F1B -72.3(5)
C18B C16B C17B F2B 169.6(5)
C18B C16B C17B F3B 47.4(8)
C19B C13B C14B C15B 1.5(5)
C20B C2B C3B C4B 173.86(18)
C20B C2B C3B C7B 47.9(2)
C21B N1B N2B C22B 173.2(2)
C22B C23B C24B C25B 0.2(3)
C23B C22B C27B C26B -1.3(3)
C23B C24B C25B N4B -179.5(2)
C23B C24B C25B C26B -0.9(3)
C24B C25B C26B C27B 0.5(3)
C25B C26B C27B C22B 0.7(3)
C27B C22B C23B N3B -178.5(2)
C27B C22B C23B C24B 0.8(3)
S1A C1A C2A C3A -62.6(2)
S1A C1A C2A C6A 57.5(2)
S1A C1A C2A C20A 178.05(14)
S1A C5A C13A C14A 44.7(3)
S1A C5A C13A C19A -133.0(2)
O1A N3A C23A C22A 2.8(3)
O1A N3A C23A C24A -178.30(19)
O2A N3A C23A C22A -175.7(2)
O2A N3A C23A C24A 3.2(3)
O3A N4A C25A C24A -2.6(3)
O3A N4A C25A C26A 175.2(2)
O4A N4A C25A C24A 179.0(2)
O4A N4A C25A C26A -3.1(3)
N1A N2A C22A C23A 177.36(19)
N1A N2A C22A C27A -2.0(3)
N2A N1A C21A C20A -179.11(18)
N2A C22A C23A N3A -0.7(3)
N2A C22A C23A C24A -179.5(2)
N2A C22A C27A C26A 179.5(2)
N3A C23A C24A C25A -178.61(19)
N4A C25A C26A C27A -177.4(2)
C1A S1A C5A C4A -10.6(2)
C1A S1A C5A C13A 168.66(16)
C1A C2A C3A C4A 49.6(2)
C1A C2A C3A C7A -77.2(2)
C1A C2A C20A C21A -75.5(2)
C2A C3A C4A C5A -19.8(3)
C2A C3A C7A C8A -104.0(2)
C2A C3A C7A C12A 77.3(3)
C2A C20A C21A N1A -145.4(2)
C3A C2A C20A C21A 164.37(18)
C3A C4A C5A S1A 1.5(4)
C3A C4A C5A C13A -177.6(2)
C3A C7A C8A C9A -178.9(2)
C3A C7A C12A C11A -179.9(2)
C4A C3A C7A C8A 127.2(2)
C4A C3A C7A C12A -51.5(3)
C4A C5A C13A C14A -136.0(3)
C4A C5A C13A C19A 46.2(4)
C5A S1A C1A C2A 40.46(18)
C5A C13A C14A C15A -178.0(3)
C5A C13A C19A C18A 178.9(3)
C6A C2A C3A C4A -72.0(2)
C6A C2A C3A C7A 161.12(18)
C6A C2A C20A C21A 45.2(2)
C7A C3A C4A C5A 110.1(3)
C7A C8A C9A C10A -0.5(4)
C8A C7A C12A C11A 1.4(3)
C8A C9A C10A C11A -0.2(4)
C9A C10A C11A C12A 1.5(4)
C10A C11A C12A C7A -2.1(4)
C12A C7A C8A C9A -0.1(3)
C13A C14A C15A C16A -0.4(5)
C14A C13A C19A C18A 1.0(4)
C14A C15A C16A C17A 177.6(3)
C14A C15A C16A C18A 0.1(5)
C15A C16A C17A F1A 45.0(4)
C15A C16A C17A F2A -75.7(5)
C15A C16A C17A F3A 160.2(3)
C15A C16A C18A C19A 0.7(5)
C16A C18A C19A C13A -1.3(5)
C17A C16A C18A C19A -176.7(3)
C18A C16A C17A F1A -137.6(4)
C18A C16A C17A F2A 101.8(5)
C18A C16A C17A F3A -22.3(5)
C19A C13A C14A C15A -0.2(4)
C20A C2A C3A C4A 167.27(18)
C20A C2A C3A C7A 40.4(2)
C21A N1A N2A C22A 170.1(2)
C22A C23A C24A C25A 0.3(3)
C23A C22A C27A C26A 0.2(3)
C23A C24A C25A N4A 177.36(19)
C23A C24A C25A C26A -0.4(3)
C24A C25A C26A C27A 0.5(3)
C25A C26A C27A C22A -0.3(3)
C27A C22A C23A N3A 178.69(19)
C27A C22A C23A C24A -0.1(3)

loop_
_exptl_oxdiff_crystal_face_indexfrac_h
_exptl_oxdiff_crystal_face_indexfrac_k
_exptl_oxdiff_crystal_face_indexfrac_l
_exptl_oxdiff_crystal_face_x
_exptl_oxdiff_crystal_face_y
_exptl_oxdiff_crystal_face_z
0.0013 5.9489 30.0210 0.0307 -0.0140 -1.0212
0.9981 -4.9443 -29.0192 0.1788 0.1263 0.9588
4.0001 2.0061 9.9928 0.6807 0.6193 -0.3296
-0.2940 -0.1633 33.8845 -0.3668 0.3097 -0.8875
-0.0082 4.0602 -31.9615 0.4982 -0.5479 0.6852
-3.9989 -0.0304 4.0123 -0.7072 -0.5826 -0.1159
0.0099 -11.0332 14.9285 -0.6993 0.7507 0.0334
0.0031 -9.9692 -20.0492 -0.3268 0.3341 0.9139
-1.7016 -4.9600 -29.0096 -0.2738 -0.2949 0.9515

loop_
_smtbx_masks_void_nr
_smtbx_masks_void_average_x
_smtbx_masks_void_average_y
_smtbx_masks_void_average_z
_smtbx_masks_void_volume
_smtbx_masks_void_count_electrons
1 0.122 0.075 0.251 437.7 148.7
2 -0.901 -0.075 0.751 437.7 148.8
3 -0.466 0.425 0.749 437.7 148.7
4 -0.370 0.575 0.249 437.7 148.7
